data_7038245
loop_
_publ_author_name
'Pettinari, Riccardo'
'Marchetti, Fabio'
'Pettinari, Claudio'
'Condello, Francesca'
'Skelton, Brian W.'
'White, Allan H.'
'Chierotti, Michele R.'
'Gobetto, Roberto'

_publ_section_title
;
 Self-assembly of arene ruthenium acylpyrazolone fragments to tetranuclear
 metallacycles. Molecular structures and solid-state (15)N CPMAS NMR
 correlations.
;
_journal_issue 9
_journal_name_full 'Dalton transactions (Cambridge, England : 2003)'
_journal_page_first 3974
_journal_page_last 3982
_journal_paper_doi 10.1039/c6dt00168h
_journal_volume 45
_journal_year 2016
_chemical_compound_source Henj471A
_chemical_formula_moiety 'C14 H10 Br2 O3 S1'
_chemical_formula_sum 'C14 H10 Br2 O3 S'
_chemical_formula_weight 418.11
_space_group_IT_number 14
_symmetry_cell_setting monoclinic
_symmetry_space_group_name_Hall '-P 2yn'
_symmetry_space_group_name_H-M 'P 1 21/n 1'
_atom_sites_solution_hydrogens geom
_atom_sites_solution_primary direct
_audit_creation_date 07-02-13
_audit_creation_method CRYSTALS_ver_12.84
_audit_update_record
;
2013-06-16 deposited with the CCDC.
2016-01-28 downloaded from the CCDC.
;
_cell_angle_alpha 90
_cell_angle_beta 98.312(2)
_cell_angle_gamma 90
_cell_formula_units_Z 4
_cell_length_a 7.2297(2)
_cell_length_b 15.8563(5)
_cell_length_c 12.3339(4)
_cell_measurement_reflns_used 0
_cell_measurement_temperature 150
_cell_measurement_theta_max 29
_cell_measurement_theta_min 3
_cell_volume 1399.06(7)
_computing_cell_refinement 'SAINT (Siemens ,1995)'
_computing_data_collection 'SMART (Siemens, 1993)'
_computing_data_reduction 'SAINT (Siemens ,1995)'
_computing_molecular_graphics 'CAMERON (Watkin et al., 1996)'
_computing_publication_material 'CRYSTALS (Betteridge et al., 2003)'
_computing_structure_refinement 'CRYSTALS (Betteridge et al., 2003)'
_computing_structure_solution 'SIR92 (Altomare et al., 1994)'
_diffrn_ambient_temperature 150
_diffrn_measured_fraction_theta_full 0.996
_diffrn_measured_fraction_theta_max 0.949
_diffrn_measurement_device_type 'Bruker SMART'
_diffrn_measurement_method \w
_diffrn_radiation_monochromator graphite
_diffrn_radiation_type 'Mo K\a'
_diffrn_radiation_wavelength 0.71073
_diffrn_reflns_av_R_equivalents 0.000
_diffrn_reflns_limit_h_max 9
_diffrn_reflns_limit_h_min -9
_diffrn_reflns_limit_k_max 20
_diffrn_reflns_limit_k_min -20
_diffrn_reflns_limit_l_max 16
_diffrn_reflns_limit_l_min -16
_diffrn_reflns_number 16386
_diffrn_reflns_theta_full 27.003
_diffrn_reflns_theta_max 28.726
_diffrn_reflns_theta_min 2.106
_diffrn_standards_number 0
_exptl_absorpt_coefficient_mu 5.946
_exptl_absorpt_correction_T_max 0.41
_exptl_absorpt_correction_T_min 0.41
_exptl_absorpt_correction_type multi-scan
_exptl_absorpt_process_details 'SADABS (Siemens, 1996)'
_exptl_crystal_colour colourless
_exptl_crystal_density_diffrn 1.985
_exptl_crystal_description needle
_exptl_crystal_F_000 816
_exptl_crystal_size_max 0.79
_exptl_crystal_size_mid 0.15
_exptl_crystal_size_min 0.15
_refine_diff_density_max 0.56
_refine_diff_density_min -0.39
_refine_ls_extinction_method None
_refine_ls_goodness_of_fit_ref 0.7565
_refine_ls_hydrogen_treatment constr
_refine_ls_matrix_type full
_refine_ls_number_parameters 182
_refine_ls_number_reflns 3428
_refine_ls_number_restraints 0
_refine_ls_R_factor_all 0.0332
_refine_ls_R_factor_gt 0.0266
_refine_ls_shift/su_max 0.001527
_refine_ls_structure_factor_coef Fsqd
_refine_ls_weighting_details
;
 Method= Modified Sheldrick 
 w=1/[\s^2^(F^2^) + ( 0.00P)^2^ + 0.00P] 
 ,where P=(max(Fo^2^,0) + 2Fc^2^)/3 
;
_refine_ls_weighting_scheme calc
_refine_ls_wR_factor_all 0.0700
_refine_ls_wR_factor_gt 0.0682
_refine_ls_wR_factor_ref 0.0700
_reflns_limit_h_max 9
_reflns_limit_h_min -9
_reflns_limit_k_max 20
_reflns_limit_k_min 0
_reflns_limit_l_max 16
_reflns_limit_l_min 0
_reflns_number_gt 2934
_reflns_number_total 3430
_reflns_threshold_expression I>2.0\s(I)
_oxford_diffrn_Wilson_B_factor 0.00
_oxford_diffrn_Wilson_scale 0.00
_oxford_refine_ls_scale 0.3855(4)
_oxford_structure_analysis_title 'mg7002 in P2(1)/n'
_cod_data_source_file c6dt00168h2.cif
_cod_data_source_block MG7002
_cod_depositor_comments
;
The following automatic conversions were performed:

'_symmetry_cell_setting' value 'Monoclinic' changed to 'monoclinic'
according to
/usr/data/users/saulius/crontab/automatic-downloads/rss-feeds/RSC/lib/dictionaries/cif_core.dic
dictionary named 'cif_core.dic' version 2.4.2 from 2011-04-26.

Automatic conversion script
Id: cif_fix_values 4268 2015-11-12 08:31:59Z antanas 

 Adding full bibliography for 7038245--7038247.cif.
;
_cod_original_sg_symbol_H-M 'P 1 21/n 1 '
_cod_original_formula_sum 'C14 H10 Br2 O3 S1'
_cod_database_code 7038245
_audit_block_doi 10.5517/cc10ql9m

loop_
_symmetry_equiv_pos_as_xyz
x,y,z
-x,-y,-z
-x+1/2,y+1/2,-z+1/2
x+1/2,-y+1/2,z+1/2

loop_
_atom_site_label
_atom_site_type_symbol
_atom_site_fract_x
_atom_site_fract_y
_atom_site_fract_z
_atom_site_U_iso_or_equiv
_atom_site_occupancy
_atom_site_adp_type
_atom_site_refinement_flags_posn
C1 C 0.8167(4) 0.66397(17) 0.0197(2) 0.0202 1.0000 Uani .
C2 C 0.8572(4) 0.75031(17) 0.0135(2) 0.0223 1.0000 Uani .
C3 C 0.8494(4) 0.79022(17) -0.0863(2) 0.0222 1.0000 Uani .
C4 C 0.8036(4) 0.74208(17) -0.1816(2) 0.0223 1.0000 Uani .
C5 C 0.7631(4) 0.65757(17) -0.1763(2) 0.0205 1.0000 Uani .
C6 C 0.7693(4) 0.61683(16) -0.0748(2) 0.0204 1.0000 Uani .
C7 C 0.7393(4) 0.48424(17) 0.0148(2) 0.0212 1.0000 Uani .
C8 C 0.7006(4) 0.39932(17) -0.0074(2) 0.0222 1.0000 Uani .
C9 C 0.7045(4) 0.34184(17) 0.0772(2) 0.0239 1.0000 Uani .
C10 C 0.7481(4) 0.37007(19) 0.1854(2) 0.0262 1.0000 Uani .
C11 C 0.7837(4) 0.45431(18) 0.2072(2) 0.0236 1.0000 Uani .
C12 C 0.7807(4) 0.51382(16) 0.1220(2) 0.0210 1.0000 Uani .
C13 C 0.8839(5) 0.88382(17) -0.0956(3) 0.0284 1.0000 Uani .
C14 C 0.6602(5) 0.25004(17) 0.0531(3) 0.0291 1.0000 Uani .
Br15 Br 0.69650(4) 0.595008(18) -0.30546(2) 0.0269 1.0000 Uani .
Br16 Br 0.83182(4) 0.48791(2) 0.35609(2) 0.0299 1.0000 Uani .
O17 O 0.7279(3) 0.53282(11) -0.07797(16) 0.0248 1.0000 Uani .
S18 S 0.82109(10) 0.62160(4) 0.15088(5) 0.0225 1.0000 Uani .
O19 O 0.6667(3) 0.65624(13) 0.19810(17) 0.0307 1.0000 Uani .
O20 O 1.0053(3) 0.63345(14) 0.21041(17) 0.0340 1.0000 Uani .
H21 H 0.8926 0.7806 0.0778 0.0263 1.0000 Uiso R
H41 H 0.8045 0.7678 -0.2494 0.0273 1.0000 Uiso R
H81 H 0.6664 0.3814 -0.0810 0.0277 1.0000 Uiso R
H101 H 0.7550 0.3320 0.2435 0.0333 1.0000 Uiso R
H131 H 0.9644 0.8916 -0.1518 0.0429 1.0000 Uiso R
H132 H 0.9465 0.9051 -0.0270 0.0432 1.0000 Uiso R
H133 H 0.7712 0.9122 -0.1155 0.0435 1.0000 Uiso R
H141 H 0.5859 0.2278 0.1054 0.0454 1.0000 Uiso R
H142 H 0.7731 0.2197 0.0539 0.0464 1.0000 Uiso R
H143 H 0.5837 0.2457 -0.0180 0.0454 1.0000 Uiso R

loop_
_atom_site_aniso_label
_atom_site_aniso_U_11
_atom_site_aniso_U_22
_atom_site_aniso_U_33
_atom_site_aniso_U_23
_atom_site_aniso_U_13
_atom_site_aniso_U_12
C1 0.0193(13) 0.0218(13) 0.0197(12) 0.0027(10) 0.0033(10) 0.0004(10)
C2 0.0203(13) 0.0208(13) 0.0261(13) -0.0023(10) 0.0040(11) -0.0029(11)
C3 0.0177(13) 0.0200(13) 0.0289(14) 0.0006(11) 0.0038(11) 0.0013(10)
C4 0.0208(13) 0.0226(13) 0.0237(13) 0.0040(10) 0.0041(11) 0.0023(11)
C5 0.0193(13) 0.0216(13) 0.0207(13) -0.0010(10) 0.0034(10) 0.0017(10)
C6 0.0182(12) 0.0186(12) 0.0244(13) 0.0005(10) 0.0034(11) -0.0003(10)
C7 0.0186(13) 0.0214(12) 0.0240(13) 0.0015(10) 0.0040(11) 0.0010(10)
C8 0.0197(13) 0.0215(13) 0.0253(13) 0.0006(11) 0.0036(11) 0.0003(10)
C9 0.0179(13) 0.0220(13) 0.0333(15) 0.0042(11) 0.0091(11) 0.0029(10)
C10 0.0251(15) 0.0255(14) 0.0289(14) 0.0081(11) 0.0063(12) 0.0015(11)
C11 0.0205(13) 0.0283(14) 0.0219(13) 0.0041(11) 0.0029(11) 0.0028(11)
C12 0.0177(13) 0.0207(12) 0.0249(13) 0.0013(10) 0.0038(10) 0.0002(10)
C13 0.0327(16) 0.0205(13) 0.0320(15) 0.0022(11) 0.0054(13) -0.0033(12)
C14 0.0304(16) 0.0196(13) 0.0378(16) 0.0046(12) 0.0071(13) -0.0011(11)
Br15 0.03676(17) 0.02318(14) 0.02028(14) -0.00202(11) 0.00282(12) 0.00137(12)
Br16 0.03275(17) 0.03614(17) 0.02105(14) 0.00436(12) 0.00438(12) 0.00178(13)
O17 0.0349(11) 0.0166(9) 0.0232(9) 0.0004(7) 0.0053(9) -0.0037(8)
S18 0.0258(3) 0.0219(3) 0.0196(3) -0.0001(3) 0.0022(3) -0.0037(3)
O19 0.0404(13) 0.0281(10) 0.0258(10) -0.0001(8) 0.0123(10) 0.0032(10)
O20 0.0340(13) 0.0364(12) 0.0291(11) 0.0037(9) -0.0044(10) -0.0106(10)

loop_
_atom_type_symbol
_atom_type_scat_dispersion_real
_atom_type_scat_dispersion_imag
_atom_type_scat_Cromer_Mann_a1
_atom_type_scat_Cromer_Mann_b1
_atom_type_scat_Cromer_Mann_a2
_atom_type_scat_Cromer_Mann_b2
_atom_type_scat_Cromer_Mann_a3
_atom_type_scat_Cromer_Mann_b3
_atom_type_scat_Cromer_Mann_a4
_atom_type_scat_Cromer_Mann_b4
_atom_type_scat_Cromer_Mann_c
_atom_type_scat_source
C 0.0033 0.0016 2.3100 20.8439 1.0200 10.2075 1.5886 0.5687 0.8650 51.6512 0.2156 'International Tables Vol C 4.2.6.8 and 6.1.1.4'
H 0.0000 0.0000 0.4930 10.5109 0.3229 26.1257 0.1402 3.1424 0.0408 57.7998 0.0030 'International Tables Vol C 4.2.6.8 and 6.1.1.4'
O 0.0106 0.0060 3.0485 13.2771 2.2868 5.7011 1.5463 0.3239 0.8670 32.9089 0.2508 'International Tables Vol C 4.2.6.8 and 6.1.1.4'
S 0.1246 0.1234 6.9053 1.4679 5.2034 22.2151 1.4379 0.2536 1.5863 56.1720 0.8669 'International Tables Vol C 4.2.6.8 and 6.1.1.4'
Br -0.2901 2.4595 17.1789 2.1723 5.2358 16.5796 5.6377 0.2609 3.9851 41.4328 2.9557 'International Tables Vol C 4.2.6.8 and 6.1.1.4'

loop_
_citation_id
_citation_doi
_citation_year
1 10.1039/C3CC44529A 2013

loop_
_geom_angle_atom_site_label_1
_geom_angle_atom_site_label_2
_geom_angle_atom_site_label_3
_geom_angle
_geom_angle_publ_flag
C2 C1 C6 120.5(3) yes
C2 C1 S18 116.7(2) yes
C6 C1 S18 122.7(2) yes
C1 C2 C3 121.0(3) yes
C1 C2 H21 119.3 no
C3 C2 H21 119.7 no
C2 C3 C4 118.3(2) yes
C2 C3 C13 122.2(3) yes
C4 C3 C13 119.5(3) yes
C3 C4 C5 121.1(3) yes
C3 C4 H41 118.9 no
C5 C4 H41 119.9 no
C4 C5 C6 120.8(3) yes
C4 C5 Br15 120.3(2) yes
C6 C5 Br15 119.0(2) yes
C5 C6 C1 118.3(2) yes
C5 C6 O17 116.5(2) yes
C1 C6 O17 125.2(2) yes
C8 C7 C12 121.4(2) yes
C8 C7 O17 113.1(2) yes
C12 C7 O17 125.5(2) yes
C7 C8 C9 120.5(3) yes
C7 C8 H81 119.6 no
C9 C8 H81 119.9 no
C8 C9 C10 119.1(3) yes
C8 C9 C14 120.4(3) yes
C10 C9 C14 120.5(3) yes
C9 C10 C11 120.4(3) yes
C9 C10 H101 120.3 no
C11 C10 H101 119.3 no
C10 C11 C12 121.4(3) yes
C10 C11 Br16 117.6(2) yes
C12 C11 Br16 121.0(2) yes
C11 C12 C7 117.4(2) yes
C11 C12 S18 120.9(2) yes
C7 C12 S18 121.7(2) yes
C3 C13 H131 107.5 no
C3 C13 H132 109.9 no
H131 C13 H132 109.1 no
C3 C13 H133 110.2 no
H131 C13 H133 109.9 no
H132 C13 H133 110.2 no
C9 C14 H141 110.1 no
C9 C14 H142 109.2 no
H141 C14 H142 111.7 no
C9 C14 H143 108.9 no
H141 C14 H143 106.2 no
H142 C14 H143 110.6 no
C7 O17 C6 122.6(2) yes
C12 S18 C1 101.84(13) yes
C12 S18 O19 109.66(13) yes
C1 S18 O19 108.44(13) yes
C12 S18 O20 110.16(13) yes
C1 S18 O20 108.31(13) yes
O19 S18 O20 117.29(13) yes

loop_
_geom_bond_atom_site_label_1
_geom_bond_atom_site_label_2
_geom_bond_distance
_geom_bond_publ_flag
C1 C2 1.404(4) yes
C1 C6 1.386(4) yes
C1 S18 1.748(3) yes
C2 C3 1.378(4) yes
C2 H21 0.931 no
C3 C4 1.401(4) yes
C3 C13 1.512(4) yes
C4 C5 1.375(4) yes
C4 H41 0.931 no
C5 C6 1.403(4) yes
C5 Br15 1.879(3) yes
C6 O17 1.365(3) yes
C7 C8 1.394(4) yes
C7 C12 1.394(4) yes
C7 O17 1.372(3) yes
C8 C9 1.383(4) yes
C8 H81 0.949 no
C9 C10 1.400(4) yes
C9 C14 1.511(4) yes
C10 C11 1.379(4) yes
C10 H101 0.933 no
C11 C12 1.410(4) yes
C11 Br16 1.896(3) yes
C12 S18 1.761(3) yes
C13 H131 0.975 no
C13 H132 0.961 no
C13 H133 0.932 no
C14 H141 0.964 no
C14 H142 0.947 no
C14 H143 0.969 no
S18 O19 1.440(2) yes
S18 O20 1.437(2) yes

loop_
_oxford_twin_element_scale_factors
0.6029(10)
0.3971(10)
